data_1545249
loop_
_publ_author_name
'Gavrikov, Andrey V.'
'Koroteev, Pavel S.'
'Efimov, Nikolay N.'
'Dobrokhotova, Zhanna V.'
'Ilyukhin, Andrey B.'
'Kostopoulos, Andreas K.'
'Ariciu, Ana-Maria'
'Novotortsev, Vladimir M.'

_publ_section_title
;
 Novel mononuclear and 1D-polymeric derivatives of lanthanides and
 (\h(6)-benzoic acid)tricarbonylchromium: synthesis, structure and
 magnetism.
;
_journal_issue 10
_journal_name_full 'Dalton transactions (Cambridge, England : 2003)'
_journal_page_first 3369
_journal_page_last 3380
_journal_paper_doi 10.1039/c6dt04895a
_journal_volume 46
_journal_year 2017
_chemical_formula_moiety 'C20 H23 Cr Dy O11'
_chemical_formula_sum 'C20 H23 Cr Dy O11'
_chemical_formula_weight 653.88
_space_group_IT_number 2
_symmetry_cell_setting triclinic
_symmetry_Int_Tables_number 2
_symmetry_space_group_name_Hall '-P 1'
_symmetry_space_group_name_H-M 'P -1'
_atom_sites_solution_hydrogens mixed
_audit_conform_dict_location ftp://ftp.iucr.org/pub/cif_core.dic
_audit_conform_dict_name cif_core.dic
_audit_conform_dict_version 2.4.3
_audit_creation_date 2017-01-17T19:24:12-00:00
_audit_creation_method 'WinGX routine CIF_UPDATE'
_audit_update_record
;
2017-01-31 deposited with the CCDC.
2017-02-13 downloaded from the CCDC.
;
_cell_angle_alpha 63.1180(10)
_cell_angle_beta 79.2450(10)
_cell_angle_gamma 88.0100(10)
_cell_formula_units_Z 2
_cell_length_a 6.4695(2)
_cell_length_b 13.5666(5)
_cell_length_c 14.9597(5)
_cell_measurement_reflns_used 9969
_cell_measurement_temperature 150(2)
_cell_measurement_theta_max 32.8
_cell_measurement_theta_min 2.76
_cell_volume 1148.70(7)
_computing_cell_refinement 'Bruker SAINT'
_computing_data_collection 'Bruker APEX2'
_computing_data_reduction 'Bruker SAINT'
_computing_molecular_graphics 'Bruker SHELXTL'
_computing_publication_material 'WinGX publication routines (Farrugia, 2012)'
_computing_structure_refinement 'SHELXL-2016/6 (Sheldrick, 2016)'
_computing_structure_solution 'SHELXS-2014 (Sheldrick, 2008)'
_diffrn_ambient_temperature 150(2)
_diffrn_measured_fraction_theta_full 0.999
_diffrn_measured_fraction_theta_max 0.917
_diffrn_measurement_device_type 'Bruker APEX-II CCD'
_diffrn_measurement_method '\f and \w scans'
_diffrn_radiation_monochromator graphite
_diffrn_radiation_type MoK\a
_diffrn_radiation_wavelength 0.71073
_diffrn_reflns_av_R_equivalents 0.0271
_diffrn_reflns_av_unetI/netI 0.0362
_diffrn_reflns_Laue_measured_fraction_full 0.999
_diffrn_reflns_Laue_measured_fraction_max 0.917
_diffrn_reflns_limit_h_max 9
_diffrn_reflns_limit_h_min -9
_diffrn_reflns_limit_k_max 19
_diffrn_reflns_limit_k_min -20
_diffrn_reflns_limit_l_max 22
_diffrn_reflns_limit_l_min -21
_diffrn_reflns_number 17469
_diffrn_reflns_point_group_measured_fraction_full 0.999
_diffrn_reflns_point_group_measured_fraction_max 0.917
_diffrn_reflns_theta_full 25.242
_diffrn_reflns_theta_max 32.861
_diffrn_reflns_theta_min 2.765
_diffrn_standards_number 0
_exptl_absorpt_coefficient_mu 3.758
_exptl_absorpt_correction_T_max 0.7465
_exptl_absorpt_correction_T_min 0.4979
_exptl_absorpt_correction_type multi-scan
_exptl_absorpt_process_details 'SADABS (Sheldrick, 2003)'
_exptl_crystal_colour yellow
_exptl_crystal_density_diffrn 1.89
_exptl_crystal_description block
_exptl_crystal_F_000 642
_exptl_crystal_preparation ', Magnetic properties'
_exptl_crystal_size_max 0.28
_exptl_crystal_size_mid 0.14
_exptl_crystal_size_min 0.1
_refine_diff_density_max 2.17
_refine_diff_density_min -1.093
_refine_diff_density_rms 0.129
_refine_ls_extinction_method none
_refine_ls_goodness_of_fit_ref 1.045
_refine_ls_hydrogen_treatment constr
_refine_ls_matrix_type full
_refine_ls_number_parameters 302
_refine_ls_number_reflns 7849
_refine_ls_number_restraints 0
_refine_ls_restrained_S_all 1.045
_refine_ls_R_factor_all 0.0308
_refine_ls_R_factor_gt 0.0263
_refine_ls_shift/su_max 0.001
_refine_ls_shift/su_mean 0
_refine_ls_structure_factor_coef Fsqd
_refine_ls_weighting_details 'w=1/[\s^2^(Fo^2^)+(0.0300P)^2^+0.9000P] where P=(Fo^2^+2Fc^2^)/3'
_refine_ls_weighting_scheme calc
_refine_ls_wR_factor_gt 0.0626
_refine_ls_wR_factor_ref 0.0643
_reflns_Friedel_coverage 0
_reflns_number_gt 7179
_reflns_number_total 7849
_reflns_threshold_expression 'I > 2\s(I)'
_cod_data_source_file c6dt04895a2.cif
_cod_data_source_block 4a
_cod_depositor_comments 'Adding full bibliography for 1545244--1545251.cif.'
_cod_database_code 1545249

loop_
_symmetry_equiv_pos_as_xyz
'x, y, z'
'-x, -y, -z'

loop_
_atom_site_label
_atom_site_type_symbol
_atom_site_fract_x
_atom_site_fract_y
_atom_site_fract_z
_atom_site_U_iso_or_equiv
_atom_site_adp_type
_atom_site_occupancy
_atom_site_site_symmetry_order
_atom_site_calc_flag
_atom_site_refinement_flags_posn
_atom_site_refinement_flags_adp
_atom_site_refinement_flags_occupancy
_atom_site_disorder_assembly
_atom_site_disorder_group
Dy1 Dy 0.26774(2) 0.30775(2) 0.17146(2) 0.01330(3) Uani 1 1 d . . . . .
Cr1 Cr 0.43364(6) -0.16720(3) 0.38954(3) 0.01865(8) Uani 1 1 d . . . . .
O1 O 0.1756(3) 0.13651(15) 0.32666(15) 0.0228(4) Uani 1 1 d . . . . .
O2 O 0.5114(3) 0.16926(15) 0.24825(14) 0.0212(4) Uani 1 1 d . . . . .
O3 O 0.5334(3) 0.32650(14) 0.03269(13) 0.0174(3) Uani 1 1 d . . . . .
O4 O 0.1683(3) 0.18909(16) 0.11514(15) 0.0229(4) Uani 1 1 d . . . . .
O5 O 0.5280(3) 0.42064(16) 0.17691(15) 0.0214(4) Uani 1 1 d . . . . .
O6 O 0.1218(3) 0.36997(16) 0.28957(15) 0.0234(4) Uani 1 1 d . . . . .
O7 O 0.2080(3) 0.48602(15) 0.03774(17) 0.0270(4) Uani 1 1 d . . . . .
H1 H 0.29381 0.547789 0.006589 0.032 Uiso 1 1 d R U . . .
H2A H 0.09578 0.501346 0.006979 0.032 Uiso 0.5 1 d R U P A 1
H2B H 0.23879 0.472708 -0.016881 0.032 Uiso 0.5 1 d R U P B 2
O8 O -0.1051(3) 0.30478(15) 0.17578(15) 0.0221(4) Uani 1 1 d . . . . .
H3 H -0.21507 0.348233 0.1631 0.026 Uiso 1 1 d R U . . .
H4 H -0.16456 0.241214 0.18465 0.026 Uiso 1 1 d R U . . .
O9 O 0.0579(4) -0.2278(3) 0.3298(2) 0.0483(7) Uani 1 1 d . . . . .
O10 O 0.6400(5) -0.0799(3) 0.1691(2) 0.0513(7) Uani 1 1 d . . . . .
O11 O 0.5981(5) -0.3856(2) 0.4150(2) 0.0505(7) Uani 1 1 d . . . . .
C1 C 0.3621(4) 0.1060(2) 0.31849(19) 0.0186(4) Uani 1 1 d . . . . .
C2 C 0.4107(4) -0.0058(2) 0.39462(19) 0.0186(4) Uani 1 1 d . . . . .
C3 C 0.2434(4) -0.0784(2) 0.4669(2) 0.0209(5) Uani 1 1 d . . . . .
H3A H 0.102412 -0.056934 0.464281 0.025 Uiso 1 1 calc R U . . .
C4 C 0.2831(5) -0.1832(2) 0.5434(2) 0.0253(5) Uani 1 1 d . . . . .
H4A H 0.170042 -0.231156 0.593018 0.03 Uiso 1 1 calc R U . . .
C5 C 0.4921(5) -0.2153(2) 0.5448(2) 0.0260(5) Uani 1 1 d . . . . .
H5A H 0.519659 -0.286086 0.59483 0.031 Uiso 1 1 calc R U . . .
C6 C 0.6615(5) -0.1434(2) 0.4728(2) 0.0248(5) Uani 1 1 d . . . . .
H6A H 0.802266 -0.165216 0.475355 0.03 Uiso 1 1 calc R U . . .
C7 C 0.6213(4) -0.0393(2) 0.3971(2) 0.0216(5) Uani 1 1 d . . . . .
H7A H 0.734678 0.008528 0.347767 0.026 Uiso 1 1 calc R U . . .
C8 C 0.8126(4) 0.2775(2) -0.0645(2) 0.0270(5) Uani 1 1 d . . . . .
H8A H 0.835991 0.2252 -0.093529 0.041 Uiso 1 1 calc R U . . .
H8B H 0.915068 0.267278 -0.020799 0.041 Uiso 1 1 calc R U . . .
H8C H 0.829663 0.353349 -0.119868 0.041 Uiso 1 1 calc R U . . .
C9 C 0.5934(4) 0.2569(2) -0.00226(19) 0.0184(4) Uani 1 1 d . . . . .
C10 C 0.4718(4) 0.1660(2) 0.0138(2) 0.0237(5) Uani 1 1 d . . . . .
H10A H 0.53282 0.120239 -0.015729 0.028 Uiso 1 1 calc R U . . .
C11 C 0.2660(4) 0.1368(2) 0.0703(2) 0.0200(5) Uani 1 1 d . . . . .
C12 C 0.1493(5) 0.0373(3) 0.0794(3) 0.0308(6) Uani 1 1 d . . . . .
H12A H 0.204673 0.024651 0.020088 0.046 Uiso 1 1 calc R U . . .
H12B H -0.001087 0.050544 0.08225 0.046 Uiso 1 1 calc R U . . .
H12C H 0.168577 -0.028004 0.1419 0.046 Uiso 1 1 calc R U . . .
C13 C 0.7282(4) 0.5619(2) 0.1797(2) 0.0269(5) Uani 1 1 d . . . . .
H13A H 0.722576 0.602266 0.220298 0.04 Uiso 1 1 calc R U . . .
H13B H 0.741102 0.614771 0.107427 0.04 Uiso 1 1 calc R U . . .
H13C H 0.850168 0.515863 0.188939 0.04 Uiso 1 1 calc R U . . .
C14 C 0.5300(4) 0.4895(2) 0.21429(19) 0.0185(4) Uani 1 1 d . . . . .
C15 C 0.3652(4) 0.4998(2) 0.2827(2) 0.0233(5) Uani 1 1 d . . . . .
H15A H 0.384698 0.551922 0.306917 0.028 Uiso 1 1 calc R U . . .
C16 C 0.1713(4) 0.4385(2) 0.3189(2) 0.0205(5) Uani 1 1 d . . . . .
C17 C 0.0120(5) 0.4540(3) 0.3984(2) 0.0328(7) Uani 1 1 d . . . . .
H17A H 0.011861 0.532542 0.382106 0.049 Uiso 1 1 calc R U . . .
H17B H 0.049013 0.411001 0.465739 0.049 Uiso 1 1 calc R U . . .
H17C H -0.128426 0.428421 0.399147 0.049 Uiso 1 1 calc R U . . .
C18 C 0.1996(5) -0.2032(3) 0.3540(2) 0.0285(6) Uani 1 1 d . . . . .
C19 C 0.5605(5) -0.1114(3) 0.2533(2) 0.0302(6) Uani 1 1 d . . . . .
C20 C 0.5335(5) -0.3021(3) 0.4057(2) 0.0303(6) Uani 1 1 d . . . . .

loop_
_atom_site_aniso_label
_atom_site_aniso_U_11
_atom_site_aniso_U_22
_atom_site_aniso_U_33
_atom_site_aniso_U_23
_atom_site_aniso_U_13
_atom_site_aniso_U_12
Dy1 0.01178(5) 0.01364(5) 0.01613(5) -0.00817(4) -0.00265(3) 0.00039(3)
Cr1 0.02109(18) 0.01690(17) 0.01791(18) -0.00790(15) -0.00353(14) 0.00060(14)
O1 0.0207(8) 0.0198(8) 0.0219(9) -0.0053(7) -0.0021(7) 0.0035(7)
O2 0.0199(8) 0.0169(8) 0.0226(9) -0.0044(7) -0.0062(7) 0.0003(6)
O3 0.0183(8) 0.0169(8) 0.0176(8) -0.0087(6) -0.0022(6) 0.0008(6)
O4 0.0183(8) 0.0284(10) 0.0301(10) -0.0205(8) -0.0037(7) 0.0000(7)
O5 0.0147(8) 0.0286(9) 0.0291(10) -0.0207(8) -0.0026(7) -0.0007(7)
O6 0.0204(9) 0.0271(9) 0.0284(10) -0.0199(8) 0.0026(7) -0.0037(7)
O7 0.0288(10) 0.0145(8) 0.0352(11) -0.0053(8) -0.0165(8) 0.0008(7)
O8 0.0180(8) 0.0174(8) 0.0335(10) -0.0134(8) -0.0067(7) 0.0024(6)
O9 0.0322(12) 0.0679(18) 0.0556(17) -0.0355(15) -0.0115(11) -0.0068(12)
O10 0.0517(16) 0.0694(19) 0.0283(13) -0.0225(13) 0.0068(11) -0.0161(14)
O11 0.0624(18) 0.0362(13) 0.070(2) -0.0345(14) -0.0267(15) 0.0198(12)
C1 0.0221(11) 0.0168(10) 0.0177(11) -0.0076(9) -0.0062(9) 0.0006(8)
C2 0.0217(11) 0.0157(10) 0.0184(11) -0.0071(9) -0.0049(9) -0.0002(8)
C3 0.0224(11) 0.0205(11) 0.0201(11) -0.0105(9) -0.0013(9) 0.0009(9)
C4 0.0348(14) 0.0202(12) 0.0168(11) -0.0066(9) 0.0004(10) -0.0014(10)
C5 0.0393(15) 0.0191(11) 0.0199(12) -0.0075(10) -0.0110(11) 0.0055(10)
C6 0.0277(13) 0.0234(12) 0.0279(13) -0.0130(11) -0.0133(11) 0.0067(10)
C7 0.0227(12) 0.0195(11) 0.0233(12) -0.0097(10) -0.0064(9) 0.0007(9)
C8 0.0218(12) 0.0302(14) 0.0293(14) -0.0163(12) 0.0022(10) 0.0002(10)
C9 0.0181(10) 0.0194(11) 0.0164(10) -0.0076(9) -0.0022(8) 0.0036(8)
C10 0.0237(12) 0.0232(12) 0.0284(13) -0.0171(11) -0.0007(10) 0.0024(9)
C11 0.0205(11) 0.0208(11) 0.0243(12) -0.0143(10) -0.0065(9) 0.0017(9)
C12 0.0330(15) 0.0274(14) 0.0403(17) -0.0234(13) -0.0033(12) -0.0054(11)
C13 0.0209(12) 0.0257(13) 0.0370(15) -0.0158(12) -0.0073(11) -0.0039(10)
C14 0.0193(11) 0.0148(10) 0.0219(11) -0.0071(9) -0.0086(9) 0.0017(8)
C15 0.0272(13) 0.0219(12) 0.0273(13) -0.0170(10) -0.0043(10) 0.0004(10)
C16 0.0232(11) 0.0209(11) 0.0203(11) -0.0123(9) -0.0029(9) 0.0022(9)
C17 0.0345(15) 0.0375(16) 0.0318(15) -0.0250(13) 0.0069(12) -0.0022(12)
C18 0.0262(13) 0.0327(14) 0.0283(14) -0.0167(12) -0.0009(11) -0.0006(11)
C19 0.0291(14) 0.0355(15) 0.0268(14) -0.0155(12) -0.0025(11) -0.0060(12)
C20 0.0347(15) 0.0279(14) 0.0348(16) -0.0182(12) -0.0114(12) 0.0050(11)

loop_
_atom_type_symbol
_atom_type_description
_atom_type_scat_dispersion_real
_atom_type_scat_dispersion_imag
_atom_type_scat_source
C C 0.0033 0.0016 'International Tables Vol C Tables 4.2.6.8 and 6.1.1.4'
H H 0 0 'International Tables Vol C Tables 4.2.6.8 and 6.1.1.4'
O O 0.0106 0.006 'International Tables Vol C Tables 4.2.6.8 and 6.1.1.4'
Cr Cr 0.3209 0.6236 'International Tables Vol C Tables 4.2.6.8 and 6.1.1.4'
Dy Dy -0.1892 4.4098 'International Tables Vol C Tables 4.2.6.8 and 6.1.1.4'

loop_
_geom_angle_atom_site_label_1
_geom_angle_atom_site_label_2
_geom_angle_atom_site_label_3
_geom_angle
O4 Dy1 O6 136.96(6)
O4 Dy1 O5 150.24(6)
O6 Dy1 O5 72.52(6)
O4 Dy1 O3 73.52(6)
O6 Dy1 O3 149.00(6)
O5 Dy1 O3 77.85(6)
O4 Dy1 O8 68.21(6)
O6 Dy1 O8 74.68(6)
O5 Dy1 O8 138.35(6)
O3 Dy1 O8 125.84(6)
O4 Dy1 O1 76.79(7)
O6 Dy1 O1 77.79(7)
O5 Dy1 O1 113.83(7)
O3 Dy1 O1 123.65(6)
O8 Dy1 O1 82.94(6)
O4 Dy1 O7 102.09(7)
O6 Dy1 O7 88.21(7)
O5 Dy1 O7 79.04(7)
O3 Dy1 O7 77.30(7)
O8 Dy1 O7 74.98(7)
O1 Dy1 O7 156.37(7)
O4 Dy1 O2 84.90(7)
O6 Dy1 O2 107.42(7)
O5 Dy1 O2 80.34(6)
O3 Dy1 O2 75.76(6)
O8 Dy1 O2 134.47(6)
O1 Dy1 O2 54.69(6)
O7 Dy1 O2 148.89(7)
O4 Dy1 C1 78.42(7)
O6 Dy1 C1 93.80(7)
O5 Dy1 C1 98.74(7)
O3 Dy1 C1 99.55(7)
O8 Dy1 C1 108.39(7)
O1 Dy1 C1 27.19(7)
O7 Dy1 C1 176.43(7)
O2 Dy1 C1 27.55(7)
C18 Cr1 C20 87.88(13)
C18 Cr1 C19 86.96(13)
C20 Cr1 C19 87.01(15)
C18 Cr1 C7 148.01(12)
C20 Cr1 C7 123.34(12)
C19 Cr1 C7 87.84(12)
C18 Cr1 C5 127.95(12)
C20 Cr1 C5 86.28(12)
C19 Cr1 C5 144.07(12)
C7 Cr1 C5 67.00(10)
C18 Cr1 C6 164.90(12)
C20 Cr1 C6 92.84(12)
C19 Cr1 C6 108.14(12)
C7 Cr1 C6 37.10(10)
C5 Cr1 C6 37.21(11)
C18 Cr1 C3 91.85(11)
C20 Cr1 C3 145.04(12)
C19 Cr1 C3 127.90(13)
C7 Cr1 C3 67.08(10)
C5 Cr1 C3 66.61(10)
C6 Cr1 C3 78.96(10)
C18 Cr1 C2 112.18(12)
C20 Cr1 C2 159.71(12)
C19 Cr1 C2 96.78(12)
C7 Cr1 C2 37.46(9)
C5 Cr1 C2 78.96(10)
C6 Cr1 C2 67.01(10)
C3 Cr1 C2 36.97(9)
C18 Cr1 C4 98.70(12)
C20 Cr1 C4 108.52(12)
C19 Cr1 C4 163.55(12)
C7 Cr1 C4 79.17(10)
C5 Cr1 C4 36.82(11)
C6 Cr1 C4 66.78(11)
C3 Cr1 C4 37.06(10)
C2 Cr1 C4 66.78(9)
C1 O1 Dy1 91.87(15)
C1 O2 Dy1 91.43(15)
C9 O3 Dy1 130.40(15)
C11 O4 Dy1 134.51(16)
C14 O5 Dy1 135.20(16)
C16 O6 Dy1 137.73(17)
Dy1 O7 H1 128
Dy1 O7 H2A 125.2
H1 O7 H2A 106.8
Dy1 O7 H2B 100.4
H1 O7 H2B 92.2
Dy1 O8 H3 143.1
Dy1 O8 H4 116.1
H3 O8 H4 100
O1 C1 O2 121.8(2)
O1 C1 C2 119.1(2)
O2 C1 C2 119.1(2)
O1 C1 Dy1 60.94(13)
O2 C1 Dy1 61.02(13)
C2 C1 Dy1 176.96(17)
C3 C2 C7 119.5(2)
C3 C2 C1 118.8(2)
C7 C2 C1 121.6(2)
C3 C2 Cr1 71.38(14)
C7 C2 Cr1 70.64(14)
C1 C2 Cr1 131.48(17)
C2 C3 C4 120.7(2)
C2 C3 Cr1 71.65(14)
C4 C3 Cr1 72.24(15)
C2 C3 H3A 119.6
C4 C3 H3A 119.6
Cr1 C3 H3A 128.8
C5 C4 C3 119.1(3)
C5 C4 Cr1 70.61(16)
C3 C4 Cr1 70.70(15)
C5 C4 H4A 120.4
C3 C4 H4A 120.4
Cr1 C4 H4A 130.8
C4 C5 C6 120.8(2)
C4 C5 Cr1 72.58(16)
C6 C5 Cr1 71.44(16)
C4 C5 H5A 119.6
C6 C5 H5A 119.6
Cr1 C5 H5A 128.7
C7 C6 C5 119.8(3)
C7 C6 Cr1 71.12(15)
C5 C6 Cr1 71.36(16)
C7 C6 H6A 120.1
C5 C6 H6A 120.1
Cr1 C6 H6A 129.9
C6 C7 C2 120.0(2)
C6 C7 Cr1 71.78(15)
C2 C7 Cr1 71.90(14)
C6 C7 H7A 120
C2 C7 H7A 120
Cr1 C7 H7A 128.6
C9 C8 H8A 109.5
C9 C8 H8B 109.5
H8A C8 H8B 109.5
C9 C8 H8C 109.5
H8A C8 H8C 109.5
H8B C8 H8C 109.5
O3 C9 C10 125.0(2)
O3 C9 C8 116.3(2)
C10 C9 C8 118.7(2)
C9 C10 C11 124.8(2)
C9 C10 H10A 117.6
C11 C10 H10A 117.6
O4 C11 C10 124.0(2)
O4 C11 C12 116.7(2)
C10 C11 C12 119.4(2)
C11 C12 H12A 109.5
C11 C12 H12B 109.5
H12A C12 H12B 109.5
C11 C12 H12C 109.5
H12A C12 H12C 109.5
H12B C12 H12C 109.5
C14 C13 H13A 109.5
C14 C13 H13B 109.5
H13A C13 H13B 109.5
C14 C13 H13C 109.5
H13A C13 H13C 109.5
H13B C13 H13C 109.5
O5 C14 C15 124.6(2)
O5 C14 C13 116.0(2)
C15 C14 C13 119.4(2)
C14 C15 C16 124.6(2)
C14 C15 H15A 117.7
C16 C15 H15A 117.7
O6 C16 C15 124.0(2)
O6 C16 C17 117.6(2)
C15 C16 C17 118.4(2)
C16 C17 H17A 109.5
C16 C17 H17B 109.5
H17A C17 H17B 109.5
C16 C17 H17C 109.5
H17A C17 H17C 109.5
H17B C17 H17C 109.5
O9 C18 Cr1 177.3(3)
O10 C19 Cr1 178.0(3)
O11 C20 Cr1 179.2(3)

loop_
_geom_bond_atom_site_label_1
_geom_bond_atom_site_label_2
_geom_bond_distance
Dy1 O4 2.2838(18)
Dy1 O6 2.3232(18)
Dy1 O5 2.3516(17)
Dy1 O3 2.3557(17)
Dy1 O8 2.4019(18)
Dy1 O1 2.4176(18)
Dy1 O7 2.4184(19)
Dy1 O2 2.4191(18)
Dy1 C1 2.764(2)
Cr1 C18 1.844(3)
Cr1 C20 1.844(3)
Cr1 C19 1.851(3)
Cr1 C7 2.207(3)
Cr1 C5 2.215(3)
Cr1 C6 2.216(3)
Cr1 C3 2.220(3)
Cr1 C2 2.224(2)
Cr1 C4 2.240(3)
O1 C1 1.264(3)
O2 C1 1.279(3)
O3 C9 1.289(3)
O4 C11 1.262(3)
O5 C14 1.290(3)
O6 C16 1.266(3)
O7 H1 0.9
O7 H2A 0.9
O7 H2B 0.9001
O8 H3 0.9
O8 H4 0.9
O9 C18 1.156(4)
O10 C19 1.149(4)
O11 C20 1.150(4)
C1 C2 1.495(3)
C2 C3 1.409(3)
C2 C7 1.423(4)
C3 C4 1.418(4)
C3 H3A 0.95
C4 C5 1.407(4)
C4 H4A 0.95
C5 C6 1.413(4)
C5 H5A 0.95
C6 C7 1.407(4)
C6 H6A 0.95
C7 H7A 0.95
C8 C9 1.502(3)
C8 H8A 0.98
C8 H8B 0.98
C8 H8C 0.98
C9 C10 1.388(4)
C10 C11 1.399(4)
C10 H10A 0.95
C11 C12 1.509(4)
C12 H12A 0.98
C12 H12B 0.98
C12 H12C 0.98
C13 C14 1.502(4)
C13 H13A 0.98
C13 H13B 0.98
C13 H13C 0.98
C14 C15 1.384(4)
C15 C16 1.403(4)
C15 H15A 0.95
C16 C17 1.508(4)
C17 H17A 0.98
C17 H17B 0.98
C17 H17C 0.98

loop_
_geom_hbond_atom_site_label_D
_geom_hbond_atom_site_label_H
_geom_hbond_atom_site_label_A
_geom_hbond_distance_DH
_geom_hbond_distance_HA
_geom_hbond_distance_DA
_geom_hbond_angle_DHA
_geom_hbond_site_symmetry_A
O7 H1 O3 0.9 1.87 2.755(3) 168.9 2_665
O7 H2A O7 0.9 2.17 3.056(4) 168.6 2_565
O7 H2B O5 0.9 2.4 3.043(3) 128.2 2_665
O8 H3 O5 0.9 1.93 2.803(3) 164 1_455
O8 H4 O2 0.9 2.19 2.868(3) 131.2 1_455
